data_4088224
loop_
_publ_author_name
'Xiong, Zichang'
'Li, Xiaoyan'
'Zhang, Shumiao'
'Shi, Yaomin'
'Sun, Hongjian'

_publ_section_title
;
 Synthesis and Reactivity of N-Heterocyclic PSiP Pincer Iron and Cobalt
 Complexes and Catalytic Application of Cobalt Hydride in Kumada Coupling
 Reactions
;
_journal_issue 3
_journal_name_full Organometallics
_journal_page_first 357
_journal_paper_doi 10.1021/acs.organomet.5b00937
_journal_volume 35
_journal_year 2016
_chemical_formula_sum 'C36 H41 Cl Co N2 P3 Si'
_chemical_formula_weight 717.09
_space_group_IT_number 14
_space_group_name_Hall '-P 2yn'
_space_group_name_H-M_alt 'P 1 21/n 1'
_symmetry_cell_setting monoclinic
_symmetry_space_group_name_H-M 'P 1 21/n 1'
_atom_sites_solution_hydrogens geom
_atom_sites_solution_primary direct
_atom_sites_solution_secondary difmap
_audit_creation_method SHELXL-97
_cell_angle_alpha 90.00
_cell_angle_beta 95.8860(10)
_cell_angle_gamma 90.00
_cell_formula_units_Z 4
_cell_length_a 11.0514(3)
_cell_length_b 18.4300(5)
_cell_length_c 17.5607(5)
_cell_measurement_reflns_used 9816
_cell_measurement_temperature 296(2)
_cell_measurement_theta_max 27.51
_cell_measurement_theta_min 2.36
_cell_volume 3557.86(17)
_computing_cell_refinement 'Bruker SMART'
_computing_data_collection 'Bruker SMART'
_computing_data_reduction 'Bruker SAINT'
_computing_molecular_graphics 'Bruker SHELXTL'
_computing_publication_material 'Bruker SHELXTL'
_computing_structure_refinement 'SHELXL-97 (Sheldrick, 1997)'
_computing_structure_solution 'SHELXS-97 (Sheldrick, 1990)'
_diffrn_ambient_temperature 296(2)
_diffrn_measured_fraction_theta_full 0.998
_diffrn_measured_fraction_theta_max 0.998
_diffrn_measurement_device_type 'CCD area detector'
_diffrn_measurement_method 'phi and omega scans'
_diffrn_radiation_monochromator graphite
_diffrn_radiation_source 'fine-focus sealed tube'
_diffrn_radiation_type MoK\a
_diffrn_radiation_wavelength 0.71073
_diffrn_reflns_av_R_equivalents 0.0191
_diffrn_reflns_av_unetI/netI 0.0170
_diffrn_reflns_limit_h_max 14
_diffrn_reflns_limit_h_min -14
_diffrn_reflns_limit_k_max 23
_diffrn_reflns_limit_k_min -23
_diffrn_reflns_limit_l_max 22
_diffrn_reflns_limit_l_min -22
_diffrn_reflns_number 37905
_diffrn_reflns_theta_full 27.51
_diffrn_reflns_theta_max 27.51
_diffrn_reflns_theta_min 1.61
_exptl_absorpt_coefficient_mu 0.754
_exptl_absorpt_correction_type none
_exptl_crystal_colour yellow
_exptl_crystal_density_diffrn 1.339
_exptl_crystal_density_method 'not measured'
_exptl_crystal_description block
_exptl_crystal_F_000 1496
_exptl_crystal_size_max 0.24
_exptl_crystal_size_mid 0.22
_exptl_crystal_size_min 0.18
_refine_diff_density_max 0.349
_refine_diff_density_min -0.227
_refine_diff_density_rms 0.049
_refine_ls_extinction_method none
_refine_ls_goodness_of_fit_ref 1.034
_refine_ls_hydrogen_treatment mixed
_refine_ls_matrix_type full
_refine_ls_number_parameters 405
_refine_ls_number_reflns 8168
_refine_ls_number_restraints 0
_refine_ls_restrained_S_all 1.034
_refine_ls_R_factor_all 0.0351
_refine_ls_R_factor_gt 0.0278
_refine_ls_shift/su_max 0.001
_refine_ls_shift/su_mean 0.000
_refine_ls_structure_factor_coef Fsqd
_refine_ls_weighting_details 'calc w=1/[\s^2^(Fo^2^)+(0.0258P)^2^+2.6059P] where P=(Fo^2^+2Fc^2^)/3'
_refine_ls_weighting_scheme calc
_refine_ls_wR_factor_gt 0.0645
_refine_ls_wR_factor_ref 0.0693
_reflns_number_gt 7163
_reflns_number_total 8168
_reflns_threshold_expression >2sigma(I)
_cod_data_source_file om5b00937_si_002.cif
_cod_data_source_block complex_5
_cod_original_sg_symbol_H-M P2(1)/n
_cod_database_code 4088224

loop_
_symmetry_equiv_pos_as_xyz
'x, y, z'
'-x+1/2, y+1/2, -z+1/2'
'-x, -y, -z'
'x-1/2, -y-1/2, z-1/2'

loop_
_atom_site_label
_atom_site_type_symbol
_atom_site_fract_x
_atom_site_fract_y
_atom_site_fract_z
_atom_site_U_iso_or_equiv
_atom_site_adp_type
_atom_site_occupancy
_atom_site_symmetry_multiplicity
_atom_site_calc_flag
_atom_site_refinement_flags
Co1 Co 0.927435(18) 0.204336(11) 0.741264(11) 0.01869(6) Uani 1 1 d .
P2 P 0.77613(3) 0.20112(2) 0.81398(2) 0.01854(8) Uani 1 1 d .
Cl1 Cl 0.97247(3) 0.08622(2) 0.78248(2) 0.02454(8) Uani 1 1 d .
P3 P 1.11599(4) 0.21856(2) 0.71464(2) 0.02149(9) Uani 1 1 d .
Si1 Si 1.01618(4) 0.25301(2) 0.85039(2) 0.01912(9) Uani 1 1 d .
P1 P 0.82065(4) 0.17780(3) 0.62962(2) 0.02731(10) Uani 1 1 d .
C26 C 0.65756(13) 0.13171(8) 0.79577(9) 0.0216(3) Uani 1 1 d .
C7 C 0.68624(14) 0.28380(8) 0.82196(9) 0.0220(3) Uani 1 1 d .
C1 C 1.05186(14) 0.16222(8) 0.96321(8) 0.0228(3) Uani 1 1 d .
C30 C 0.59694(16) 0.00560(10) 0.79668(11) 0.0333(4) Uani 1 1 d .
H30 H 0.6139 -0.0421 0.8113 0.040 Uiso 1 1 calc R
C6 C 1.16412(15) 0.16699(8) 0.93141(9) 0.0236(3) Uani 1 1 d .
C25 C 0.68166(15) 0.05943(9) 0.81599(10) 0.0275(3) Uani 1 1 d .
H25 H 0.7558 0.0473 0.8428 0.033 Uiso 1 1 calc R
C27 C 0.54531(14) 0.14798(9) 0.75554(9) 0.0255(3) Uani 1 1 d .
H27 H 0.5263 0.1958 0.7424 0.031 Uiso 1 1 calc R
C19 C 1.16322(15) 0.31010(9) 0.68911(10) 0.0272(3) Uani 1 1 d .
C13 C 1.18046(14) 0.16482(9) 0.63999(9) 0.0259(3) Uani 1 1 d .
C28 C 0.46197(15) 0.09355(10) 0.73496(10) 0.0323(4) Uani 1 1 d .
H28 H 0.3884 0.1050 0.7069 0.039 Uiso 1 1 calc R
C10 C 0.55277(17) 0.41078(10) 0.83527(11) 0.0365(4) Uani 1 1 d .
H10 H 0.5090 0.4533 0.8403 0.044 Uiso 1 1 calc R
C9 C 0.52778(18) 0.34987(11) 0.87660(11) 0.0406(5) Uani 1 1 d .
H9 H 0.4660 0.3513 0.9087 0.049 Uiso 1 1 calc R
C4 C 1.24651(19) 0.07630(11) 1.02056(10) 0.0389(4) Uani 1 1 d .
H4 H 1.3117 0.0479 1.0406 0.047 Uiso 1 1 calc R
C12 C 0.70841(15) 0.34516(9) 0.77980(10) 0.0286(3) Uani 1 1 d .
H12 H 0.7685 0.3438 0.7464 0.034 Uiso 1 1 calc R
C8 C 0.59405(17) 0.28665(10) 0.87063(10) 0.0326(4) Uani 1 1 d .
H8 H 0.5771 0.2460 0.8991 0.039 Uiso 1 1 calc R
C5 C 1.26120(16) 0.12425(10) 0.96045(10) 0.0314(4) Uani 1 1 d .
H5 H 1.3355 0.1274 0.9401 0.038 Uiso 1 1 calc R
C11 C 0.64240(17) 0.40852(9) 0.78664(11) 0.0341(4) Uani 1 1 d .
H11 H 0.6589 0.4493 0.7583 0.041 Uiso 1 1 calc R
C2 C 1.03804(17) 0.11381(9) 1.02212(9) 0.0303(4) Uani 1 1 d .
H2 H 0.9640 0.1101 1.0426 0.036 Uiso 1 1 calc R
C17 C 1.3098(2) 0.15164(12) 0.53779(11) 0.0455(5) Uani 1 1 d .
H17 H 1.3634 0.1719 0.5062 0.055 Uiso 1 1 calc R
C18 C 1.26008(18) 0.19451(10) 0.59174(11) 0.0369(4) Uani 1 1 d .
H18 H 1.2801 0.2435 0.5957 0.044 Uiso 1 1 calc R
C29 C 0.48696(16) 0.02253(10) 0.75562(11) 0.0341(4) Uani 1 1 d .
H29 H 0.4303 -0.0137 0.7421 0.041 Uiso 1 1 calc R
C14 C 1.15195(17) 0.09191(11) 0.63262(12) 0.0408(5) Uani 1 1 d .
H14 H 1.0990 0.0711 0.6643 0.049 Uiso 1 1 calc R
C20 C 1.09041(18) 0.34742(11) 0.63289(12) 0.0406(4) Uani 1 1 d .
H20 H 1.0149 0.3286 0.6146 0.049 Uiso 1 1 calc R
C24 C 1.27209(19) 0.34152(11) 0.71735(12) 0.0438(5) Uani 1 1 d .
H24 H 1.3214 0.3183 0.7560 0.053 Uiso 1 1 calc R
C15 C 1.2019(2) 0.04958(12) 0.57823(14) 0.0520(6) Uani 1 1 d .
H15 H 1.1822 0.0006 0.5738 0.062 Uiso 1 1 calc R
C3 C 1.13642(19) 0.07080(10) 1.05030(10) 0.0378(4) Uani 1 1 d .
H3 H 1.1275 0.0380 1.0896 0.045 Uiso 1 1 calc R
C23 C 1.3090(2) 0.40761(12) 0.68875(14) 0.0528(6) Uani 1 1 d .
H23 H 1.3821 0.4283 0.7090 0.063 Uiso 1 1 calc R
C16 C 1.2803(2) 0.07968(13) 0.53091(12) 0.0474(5) Uani 1 1 d .
H16 H 1.3130 0.0512 0.4944 0.057 Uiso 1 1 calc R
C21 C 1.1293(2) 0.41241(12) 0.60386(14) 0.0504(5) Uani 1 1 d .
H21 H 1.0805 0.4361 0.5653 0.060 Uiso 1 1 calc R
C22 C 1.2393(2) 0.44220(11) 0.63153(13) 0.0481(5) Uani 1 1 d .
H22 H 1.2656 0.4854 0.6114 0.058 Uiso 1 1 calc R
N2 N 0.96036(12) 0.20836(7) 0.92851(7) 0.0211(3) Uani 1 1 d .
N1 N 1.16376(12) 0.21602(7) 0.86923(7) 0.0226(3) Uani 1 1 d .
C31 C 1.21924(14) 0.19212(9) 0.80149(9) 0.0240(3) Uani 1 1 d .
H31A H 1.2304 0.1399 0.8028 0.029 Uiso 1 1 calc R
H31B H 1.2982 0.2148 0.8002 0.029 Uiso 1 1 calc R
C32 C 0.83636(14) 0.18095(9) 0.91575(9) 0.0237(3) Uani 1 1 d .
H32A H 0.7859 0.2042 0.9506 0.028 Uiso 1 1 calc R
H32B H 0.8354 0.1291 0.9248 0.028 Uiso 1 1 calc R
C34 C 0.68494(16) 0.23235(11) 0.60622(10) 0.0344(4) Uani 1 1 d .
H34A H 0.7078 0.2820 0.5997 0.052 Uiso 1 1 calc R
H34B H 0.6336 0.2290 0.6470 0.052 Uiso 1 1 calc R
H34C H 0.6417 0.2148 0.5596 0.052 Uiso 1 1 calc R
C33 C 0.7614(2) 0.08587(11) 0.61574(13) 0.0513(6) Uani 1 1 d .
H33A H 0.7152 0.0733 0.6573 0.077 Uiso 1 1 calc R
H33B H 0.8278 0.0525 0.6143 0.077 Uiso 1 1 calc R
H33C H 0.7098 0.0834 0.5683 0.077 Uiso 1 1 calc R
C35 C 0.8910(2) 0.19076(16) 0.54145(11) 0.0577(7) Uani 1 1 d .
H35A H 0.8326 0.1808 0.4984 0.087 Uiso 1 1 calc R
H35B H 0.9589 0.1583 0.5407 0.087 Uiso 1 1 calc R
H35C H 0.9187 0.2400 0.5387 0.087 Uiso 1 1 calc R
C36 C 1.02249(16) 0.35298(9) 0.86754(10) 0.0296(4) Uani 1 1 d .
H36A H 0.9414 0.3722 0.8633 0.044 Uiso 1 1 calc R
H36B H 1.0677 0.3757 0.8302 0.044 Uiso 1 1 calc R
H36C H 1.0617 0.3624 0.9179 0.044 Uiso 1 1 calc R
H50 H 0.903(2) 0.2750(12) 0.7178(13) 0.050(6) Uiso 1 1 d .

loop_
_atom_site_aniso_label
_atom_site_aniso_U_11
_atom_site_aniso_U_22
_atom_site_aniso_U_33
_atom_site_aniso_U_23
_atom_site_aniso_U_13
_atom_site_aniso_U_12
Co1 0.01936(10) 0.02019(11) 0.01634(10) 0.00088(8) 0.00093(7) 0.00372(8)
P2 0.01956(18) 0.01798(18) 0.01790(18) 0.00250(14) 0.00102(14) 0.00232(14)
Cl1 0.02623(18) 0.02002(18) 0.02677(19) 0.00064(14) -0.00021(14) 0.00344(14)
P3 0.02105(18) 0.0239(2) 0.01971(19) 0.00120(15) 0.00292(14) 0.00366(15)
Si1 0.0217(2) 0.01711(19) 0.0183(2) 0.00043(15) 0.00097(15) 0.00166(15)
P1 0.0289(2) 0.0341(2) 0.01784(19) -0.00230(17) -0.00256(15) 0.00819(18)
C26 0.0205(7) 0.0230(7) 0.0216(7) 0.0012(6) 0.0032(6) -0.0004(6)
C7 0.0235(7) 0.0214(7) 0.0211(7) -0.0003(6) 0.0021(6) 0.0037(6)
C1 0.0294(8) 0.0199(7) 0.0175(7) -0.0020(6) -0.0054(6) 0.0012(6)
C30 0.0351(9) 0.0232(8) 0.0417(10) 0.0019(7) 0.0040(7) -0.0007(7)
C6 0.0305(8) 0.0212(7) 0.0177(7) -0.0038(6) -0.0051(6) 0.0020(6)
C25 0.0245(8) 0.0247(8) 0.0323(9) 0.0046(7) -0.0011(6) 0.0019(6)
C27 0.0236(7) 0.0265(8) 0.0261(8) 0.0014(6) 0.0017(6) 0.0057(6)
C19 0.0294(8) 0.0262(8) 0.0273(8) 0.0024(7) 0.0097(6) 0.0030(6)
C13 0.0225(7) 0.0331(9) 0.0220(8) -0.0016(7) 0.0013(6) 0.0078(6)
C28 0.0219(8) 0.0396(10) 0.0343(9) -0.0061(8) -0.0019(7) 0.0017(7)
C10 0.0413(10) 0.0294(9) 0.0396(10) -0.0045(8) 0.0077(8) 0.0143(8)
C9 0.0447(11) 0.0457(11) 0.0345(10) 0.0010(8) 0.0190(8) 0.0153(9)
C4 0.0485(11) 0.0364(10) 0.0287(9) 0.0012(8) -0.0105(8) 0.0175(8)
C12 0.0286(8) 0.0243(8) 0.0340(9) 0.0034(7) 0.0087(7) 0.0041(6)
C8 0.0389(9) 0.0324(9) 0.0285(9) 0.0062(7) 0.0134(7) 0.0072(7)
C5 0.0337(9) 0.0327(9) 0.0261(8) -0.0046(7) -0.0055(7) 0.0090(7)
C11 0.0371(9) 0.0216(8) 0.0447(11) 0.0044(7) 0.0089(8) 0.0059(7)
C2 0.0394(9) 0.0282(9) 0.0220(8) 0.0016(7) -0.0029(7) 0.0003(7)
C17 0.0576(13) 0.0481(12) 0.0345(10) 0.0066(9) 0.0230(9) 0.0155(10)
C18 0.0488(11) 0.0326(10) 0.0316(9) 0.0071(8) 0.0155(8) 0.0118(8)
C29 0.0264(8) 0.0349(10) 0.0411(10) -0.0088(8) 0.0041(7) -0.0068(7)
C14 0.0334(9) 0.0416(11) 0.0503(12) -0.0164(9) 0.0179(8) -0.0080(8)
C20 0.0384(10) 0.0335(10) 0.0498(12) 0.0101(9) 0.0032(9) 0.0067(8)
C24 0.0437(11) 0.0417(11) 0.0447(11) 0.0131(9) -0.0020(9) -0.0096(9)
C15 0.0484(12) 0.0438(12) 0.0672(15) -0.0286(11) 0.0220(11) -0.0100(10)
C3 0.0550(12) 0.0307(9) 0.0254(9) 0.0070(7) -0.0071(8) 0.0067(8)
C23 0.0480(12) 0.0461(12) 0.0643(15) 0.0126(11) 0.0055(11) -0.0152(10)
C16 0.0496(12) 0.0557(13) 0.0394(11) -0.0153(10) 0.0160(9) 0.0076(10)
C21 0.0549(13) 0.0389(11) 0.0580(14) 0.0217(10) 0.0086(10) 0.0118(10)
C22 0.0569(13) 0.0322(10) 0.0595(14) 0.0143(10) 0.0270(11) 0.0032(9)
N2 0.0252(6) 0.0198(6) 0.0176(6) 0.0014(5) -0.0011(5) 0.0007(5)
N1 0.0227(6) 0.0229(7) 0.0214(6) -0.0007(5) -0.0015(5) 0.0028(5)
C31 0.0202(7) 0.0270(8) 0.0245(8) -0.0002(6) 0.0007(6) 0.0039(6)
C32 0.0268(8) 0.0249(8) 0.0191(7) 0.0046(6) 0.0015(6) -0.0013(6)
C34 0.0320(9) 0.0456(11) 0.0245(8) 0.0079(8) -0.0027(7) 0.0090(8)
C33 0.0702(15) 0.0366(11) 0.0413(11) -0.0104(9) -0.0222(10) 0.0073(10)
C35 0.0408(11) 0.114(2) 0.0188(9) -0.0070(11) 0.0038(8) 0.0150(12)
C36 0.0370(9) 0.0205(8) 0.0317(9) -0.0004(7) 0.0052(7) 0.0009(7)

loop_
_atom_type_symbol
_atom_type_description
_atom_type_scat_dispersion_real
_atom_type_scat_dispersion_imag
_atom_type_scat_source
C C 0.0033 0.0016 'International Tables Vol C Tables 4.2.6.8 and 6.1.1.4'
H H 0.0000 0.0000 'International Tables Vol C Tables 4.2.6.8 and 6.1.1.4'
N N 0.0061 0.0033 'International Tables Vol C Tables 4.2.6.8 and 6.1.1.4'
Si Si 0.0817 0.0704 'International Tables Vol C Tables 4.2.6.8 and 6.1.1.4'
P P 0.1023 0.0942 'International Tables Vol C Tables 4.2.6.8 and 6.1.1.4'
Cl Cl 0.1484 0.1585 'International Tables Vol C Tables 4.2.6.8 and 6.1.1.4'
Co Co 0.3494 0.9721 'International Tables Vol C Tables 4.2.6.8 and 6.1.1.4'

loop_
_geom_angle_atom_site_label_1
_geom_angle_atom_site_label_2
_geom_angle_atom_site_label_3
_geom_angle
P3 Co1 P2 156.602(18)
P3 Co1 P1 105.438(17)
P2 Co1 P1 97.957(17)
P3 Co1 Si1 78.079(16)
P2 Co1 Si1 78.909(16)
P1 Co1 Si1 168.374(18)
P3 Co1 Cl1 90.030(16)
P2 Co1 Cl1 86.882(15)
P1 Co1 Cl1 98.315(17)
Si1 Co1 Cl1 92.717(16)
P3 Co1 H50 89.3(9)
P2 Co1 H50 93.4(9)
P1 Co1 H50 82.8(9)
Si1 Co1 H50 86.2(9)
Cl1 Co1 H50 178.8(10)
C7 P2 C26 102.12(7)
C7 P2 C32 103.51(7)
C26 P2 C32 101.81(7)
C7 P2 Co1 118.10(5)
C26 P2 Co1 119.19(5)
C32 P2 Co1 109.89(5)
C19 P3 C13 100.36(8)
C19 P3 C31 105.86(8)
C13 P3 C31 101.05(7)
C19 P3 Co1 117.47(5)
C13 P3 Co1 122.09(6)
C31 P3 Co1 107.91(5)
N2 Si1 N1 93.68(6)
N2 Si1 C36 110.18(7)
N1 Si1 C36 109.39(7)
N2 Si1 Co1 108.66(5)
N1 Si1 Co1 108.61(5)
C36 Si1 Co1 122.49(6)
C34 P1 C35 98.62(10)
C34 P1 C33 101.93(10)
C35 P1 C33 100.80(12)
C34 P1 Co1 115.23(6)
C35 P1 Co1 118.98(8)
C33 P1 Co1 118.06(7)
C27 C26 C25 118.02(14)
C27 C26 P2 121.33(12)
C25 C26 P2 120.40(12)
C12 C7 C8 118.41(15)
C12 C7 P2 120.69(12)
C8 C7 P2 120.90(12)
C2 C1 N2 125.54(15)
C2 C1 C6 120.18(15)
N2 C1 C6 114.26(13)
C25 C30 C29 120.17(16)
C25 C30 H30 119.9
C29 C30 H30 119.9
C5 C6 C1 119.79(15)
C5 C6 N1 125.95(15)
C1 C6 N1 114.24(13)
C30 C25 C26 121.02(15)
C30 C25 H25 119.5
C26 C25 H25 119.5
C28 C27 C26 120.62(15)
C28 C27 H27 119.7
C26 C27 H27 119.7
C24 C19 C20 117.84(17)
C24 C19 P3 123.85(14)
C20 C19 P3 118.04(14)
C14 C13 C18 118.44(16)
C14 C13 P3 119.18(13)
C18 C13 P3 122.36(14)
C29 C28 C27 120.62(16)
C29 C28 H28 119.7
C27 C28 H28 119.7
C11 C10 C9 119.89(16)
C11 C10 H10 120.1
C9 C10 H10 120.1
C10 C9 C8 120.55(16)
C10 C9 H9 119.7
C8 C9 H9 119.7
C3 C4 C5 120.56(16)
C3 C4 H4 119.7
C5 C4 H4 119.7
C7 C12 C11 121.09(16)
C7 C12 H12 119.5
C11 C12 H12 119.5
C9 C8 C7 120.16(16)
C9 C8 H8 119.9
C7 C8 H8 119.9
C6 C5 C4 119.44(17)
C6 C5 H5 120.3
C4 C5 H5 120.3
C10 C11 C12 119.88(17)
C10 C11 H11 120.1
C12 C11 H11 120.1
C1 C2 C3 119.27(17)
C1 C2 H2 120.4
C3 C2 H2 120.4
C16 C17 C18 120.27(19)
C16 C17 H17 119.9
C18 C17 H17 119.9
C17 C18 C13 120.62(19)
C17 C18 H18 119.7
C13 C18 H18 119.7
C28 C29 C30 119.52(16)
C28 C29 H29 120.2
C30 C29 H29 120.2
C13 C14 C15 120.44(18)
C13 C14 H14 119.8
C15 C14 H14 119.8
C21 C20 C19 120.7(2)
C21 C20 H20 119.7
C19 C20 H20 119.7
C19 C24 C23 120.91(19)
C19 C24 H24 119.5
C23 C24 H24 119.5
C16 C15 C14 120.5(2)
C16 C15 H15 119.8
C14 C15 H15 119.8
C4 C3 C2 120.73(17)
C4 C3 H3 119.6
C2 C3 H3 119.6
C22 C23 C24 120.7(2)
C22 C23 H23 119.6
C24 C23 H23 119.6
C17 C16 C15 119.76(18)
C17 C16 H16 120.1
C15 C16 H16 120.1
C22 C21 C20 120.7(2)
C22 C21 H21 119.7
C20 C21 H21 119.7
C23 C22 C21 119.13(19)
C23 C22 H22 120.4
C21 C22 H22 120.4
C1 N2 C32 118.61(13)
C1 N2 Si1 108.94(10)
C32 N2 Si1 116.15(10)
C6 N1 C31 117.83(13)
C6 N1 Si1 108.65(10)
C31 N1 Si1 114.85(10)
N1 C31 P3 108.24(10)
N1 C31 H31A 110.0
P3 C31 H31A 110.0
N1 C31 H31B 110.0
P3 C31 H31B 110.0
H31A C31 H31B 108.4
N2 C32 P2 108.28(10)
N2 C32 H32A 110.0
P2 C32 H32A 110.0
N2 C32 H32B 110.0
P2 C32 H32B 110.0
H32A C32 H32B 108.4
P1 C34 H34A 109.5
P1 C34 H34B 109.5
H34A C34 H34B 109.5
P1 C34 H34C 109.5
H34A C34 H34C 109.5
H34B C34 H34C 109.5
P1 C33 H33A 109.5
P1 C33 H33B 109.5
H33A C33 H33B 109.5
P1 C33 H33C 109.5
H33A C33 H33C 109.5
H33B C33 H33C 109.5
P1 C35 H35A 109.5
P1 C35 H35B 109.5
H35A C35 H35B 109.5
P1 C35 H35C 109.5
H35A C35 H35C 109.5
H35B C35 H35C 109.5
Si1 C36 H36A 109.5
Si1 C36 H36B 109.5
H36A C36 H36B 109.5
Si1 C36 H36C 109.5
H36A C36 H36C 109.5
H36B C36 H36C 109.5

loop_
_geom_bond_atom_site_label_1
_geom_bond_atom_site_label_2
_geom_bond_distance
Co1 P3 2.1976(4)
Co1 P2 2.2063(4)
Co1 P1 2.2364(5)
Co1 Si1 2.2480(5)
Co1 Cl1 2.3316(4)
Co1 H50 1.38(2)
P2 C7 1.8322(15)
P2 C26 1.8358(16)
P2 C32 1.8792(15)
P3 C19 1.8351(17)
P3 C13 1.8436(16)
P3 C31 1.8731(16)
Si1 N2 1.7644(13)
Si1 N1 1.7674(13)
Si1 C36 1.8669(17)
P1 C34 1.8172(17)
P1 C35 1.818(2)
P1 C33 1.824(2)
C26 C27 1.396(2)
C26 C25 1.397(2)
C7 C12 1.387(2)
C7 C8 1.396(2)
C1 C2 1.386(2)
C1 N2 1.4109(19)
C1 C6 1.415(2)
C30 C25 1.382(2)
C30 C29 1.384(3)
C30 H30 0.9300
C6 C5 1.385(2)
C6 N1 1.417(2)
C25 H25 0.9300
C27 C28 1.385(2)
C27 H27 0.9300
C19 C24 1.381(3)
C19 C20 1.390(3)
C13 C14 1.383(3)
C13 C18 1.394(2)
C28 C29 1.379(3)
C28 H28 0.9300
C10 C11 1.373(3)
C10 C9 1.380(3)
C10 H10 0.9300
C9 C8 1.386(2)
C9 H9 0.9300
C4 C3 1.376(3)
C4 C5 1.399(3)
C4 H4 0.9300
C12 C11 1.389(2)
C12 H12 0.9300
C8 H8 0.9300
C5 H5 0.9300
C11 H11 0.9300
C2 C3 1.395(2)
C2 H2 0.9300
C17 C16 1.368(3)
C17 C18 1.389(3)
C17 H17 0.9300
C18 H18 0.9300
C29 H29 0.9300
C14 C15 1.390(3)
C14 H14 0.9300
C20 C21 1.387(3)
C20 H20 0.9300
C24 C23 1.394(3)
C24 H24 0.9300
C15 C16 1.377(3)
C15 H15 0.9300
C3 H3 0.9300
C23 C22 1.361(3)
C23 H23 0.9300
C16 H16 0.9300
C21 C22 1.377(3)
C21 H21 0.9300
C22 H22 0.9300
N2 C32 1.456(2)
N1 C31 1.461(2)
C31 H31A 0.9700
C31 H31B 0.9700
C32 H32A 0.9700
C32 H32B 0.9700
C34 H34A 0.9600
C34 H34B 0.9600
C34 H34C 0.9600
C33 H33A 0.9600
C33 H33B 0.9600
C33 H33C 0.9600
C35 H35A 0.9600
C35 H35B 0.9600
C35 H35C 0.9600
C36 H36A 0.9600
C36 H36B 0.9600
C36 H36C 0.9600
